data_1576025
loop_
_publ_author_name
'Wang, Peng'
'Su, Ziyao'
'Yang, Zeqian'
'Cheng, Jianhua'
'Yang, Hengquan'
'Kibeye, Israel M.'
'Chen, Xia'

_publ_section_title
;
 Bimetallic aluminum complexes bearing \b-pyridyl-enamino ligands:
 synthesis, characterization and their applications in the ring-opening
 polymerization of \e-caprolactone
;
_journal_issue 43
_journal_name_full 'Polymer Chemistry'
_journal_page_first 4745
_journal_page_last 4754
_journal_paper_doi 10.1039/D5PY00481K
_journal_volume 16
_journal_year 2025
_chemical_formula_sum 'C40 H44 Al2 N4'
_chemical_formula_weight 634.75
_space_group_crystal_system triclinic
_space_group_IT_number 2
_space_group_name_Hall '-P 1'
_space_group_name_H-M_alt 'P -1'
_atom_sites_solution_hydrogens geom
_audit_creation_method SHELXL-2014/7
_audit_update_record
;
2023-04-12 deposited with the CCDC.	2025-10-08 downloaded from the CCDC.
;
_cell_angle_alpha 100.887(3)
_cell_angle_beta 93.046(3)
_cell_angle_gamma 92.305(3)
_cell_formula_units_Z 2
_cell_length_a 8.8109(7)
_cell_length_b 9.2205(7)
_cell_length_c 22.3313(17)
_cell_measurement_reflns_used 9906
_cell_measurement_temperature 200(2)
_cell_measurement_theta_max 28.243
_cell_measurement_theta_min 3.0615
_cell_volume 1776.7(2)
_computing_structure_refinement 'SHELXL-2014/7 (Sheldrick, 2014)'
_diffrn_ambient_temperature 200(2)
_diffrn_measured_fraction_theta_full 0.993
_diffrn_measured_fraction_theta_max 0.977
_diffrn_measurement_device_type 'CCD area detector'
_diffrn_measurement_method 'phi and omega scans'
_diffrn_radiation_type MoK\a
_diffrn_radiation_wavelength 0.71073
_diffrn_reflns_av_R_equivalents 0.0361
_diffrn_reflns_av_unetI/netI 0.0565
_diffrn_reflns_Laue_measured_fraction_full 0.993
_diffrn_reflns_Laue_measured_fraction_max 0.977
_diffrn_reflns_limit_h_max 11
_diffrn_reflns_limit_h_min -11
_diffrn_reflns_limit_k_max 12
_diffrn_reflns_limit_k_min -12
_diffrn_reflns_limit_l_max 25
_diffrn_reflns_limit_l_min -29
_diffrn_reflns_number 23009
_diffrn_reflns_point_group_measured_fraction_full 0.993
_diffrn_reflns_point_group_measured_fraction_max 0.977
_diffrn_reflns_theta_full 25.242
_diffrn_reflns_theta_max 28.303
_diffrn_reflns_theta_min 3.062
_exptl_absorpt_coefficient_mu 0.115
_exptl_crystal_colour yellow
_exptl_crystal_density_diffrn 1.186
_exptl_crystal_description block
_exptl_crystal_F_000 676
_refine_diff_density_max 0.464
_refine_diff_density_min -0.350
_refine_diff_density_rms 0.052
_refine_ls_extinction_method none
_refine_ls_goodness_of_fit_ref 1.053
_refine_ls_hydrogen_treatment constr
_refine_ls_matrix_type full
_refine_ls_number_parameters 419
_refine_ls_number_reflns 8641
_refine_ls_number_restraints 0
_refine_ls_restrained_S_all 1.053
_refine_ls_R_factor_all 0.1000
_refine_ls_R_factor_gt 0.0659
_refine_ls_shift/su_max 0.001
_refine_ls_shift/su_mean 0.000
_refine_ls_structure_factor_coef Fsqd
_refine_ls_weighting_details 'w=1/[\s^2^(Fo^2^)+(0.0230P)^2^+1.8594P] where P=(Fo^2^+2Fc^2^)/3'
_refine_ls_weighting_scheme calc
_refine_ls_wR_factor_gt 0.1168
_refine_ls_wR_factor_ref 0.1284
_reflns_Friedel_coverage 0.000
_reflns_number_gt 6203
_reflns_number_total 8641
_reflns_threshold_expression 'I > 2\s(I)'
_cod_data_source_file d5py00481k2.cif
_cod_data_source_block 6
_cod_depositor_comments 'Adding full bibliography for 1576022--1576027.cif.'
_cod_database_code 1576025
_shelx_shelxl_version_number 2014/7
_shelx_space_group_comment
;
The symmetry employed for this shelxl refinement is uniquely defined
by the following loop, which should always be used as a source of
symmetry information in preference to the above space-group names.
They are only intended as comments.
;

loop_
_space_group_symop_operation_xyz
'x, y, z'
'-x, -y, -z'

loop_
_atom_site_label
_atom_site_type_symbol
_atom_site_fract_x
_atom_site_fract_y
_atom_site_fract_z
_atom_site_U_iso_or_equiv
_atom_site_adp_type
_atom_site_occupancy
_atom_site_site_symmetry_order
_atom_site_calc_flag
_atom_site_refinement_flags_posn
_atom_site_refinement_flags_adp
_atom_site_refinement_flags_occupancy
_atom_site_disorder_assembly
_atom_site_disorder_group
Al1 Al 0.65426(7) 0.74882(7) 0.40195(3) 0.02357(15) Uani 1 1 d . . . . .
Al2 Al 0.26027(8) 0.85168(7) 0.12860(3) 0.03203(17) Uani 1 1 d . . . . .
N2 N 0.78804(18) 0.75483(17) 0.47090(7) 0.0210(4) Uani 1 1 d . . . . .
N1 N 0.62696(19) 0.53421(18) 0.38316(8) 0.0247(4) Uani 1 1 d . . . . .
C18 C 0.8970(2) 0.8768(2) 0.48693(8) 0.0192(4) Uani 1 1 d . . . . .
C19 C 1.0479(2) 0.8607(2) 0.50338(9) 0.0229(4) Uani 1 1 d . . . . .
H19 H 1.0822 0.7654 0.5057 0.027 Uiso 1 1 calc R U . . .
C20 C 0.8508(2) 1.0175(2) 0.48361(9) 0.0226(4) Uani 1 1 d . . . . .
H20 H 0.7476 1.0303 0.4721 0.027 Uiso 1 1 calc R U . . .
C6 C 0.7075(2) 0.5131(2) 0.48667(9) 0.0253(4) Uani 1 1 d . . . . .
H6 H 0.6966 0.4533 0.5166 0.030 Uiso 1 1 calc R U . . .
C8 C 0.8434(2) 0.6869(2) 0.57137(9) 0.0229(4) Uani 1 1 d . . . . .
C7 C 0.7790(2) 0.6500(2) 0.50660(9) 0.0212(4) Uani 1 1 d . . . . .
C2 C 0.6103(3) 0.2965(2) 0.41006(11) 0.0354(5) Uani 1 1 d . . . . .
H2 H 0.6217 0.2365 0.4401 0.042 Uiso 1 1 calc R U . . .
C1 C 0.6475(2) 0.4496(2) 0.42639(9) 0.0240(4) Uani 1 1 d . . . . .
C9 C 0.9373(3) 0.5921(3) 0.59524(10) 0.0334(5) Uani 1 1 d . . . . .
H9 H 0.9592 0.5003 0.5707 0.040 Uiso 1 1 calc R U . . .
C5 C 0.5751(3) 0.4682(3) 0.32592(10) 0.0355(5) Uani 1 1 d . . . . .
H5 H 0.5625 0.5286 0.2961 0.043 Uiso 1 1 calc R U . . .
C13 C 0.8111(3) 0.8196(2) 0.60827(10) 0.0307(5) Uani 1 1 d . . . . .
H13 H 0.7466 0.8854 0.5925 0.037 Uiso 1 1 calc R U . . .
C12 C 0.8722(3) 0.8567(3) 0.66780(11) 0.0437(6) Uani 1 1 d . . . . .
H12 H 0.8486 0.9471 0.6929 0.052 Uiso 1 1 calc R U . . .
C3 C 0.5585(3) 0.2328(3) 0.35227(12) 0.0425(6) Uani 1 1 d . . . . .
H3 H 0.5352 0.1293 0.3419 0.051 Uiso 1 1 calc R U . . .
C10 C 0.9994(3) 0.6308(3) 0.65477(12) 0.0462(7) Uani 1 1 d . . . . .
H10 H 1.0646 0.5660 0.6708 0.055 Uiso 1 1 calc R U . . .
C4 C 0.5400(3) 0.3206(3) 0.30861(12) 0.0436(6) Uani 1 1 d . . . . .
H4 H 0.5040 0.2790 0.2679 0.052 Uiso 1 1 calc R U . . .
C11 C 0.9669(3) 0.7628(3) 0.69062(11) 0.0492(7) Uani 1 1 d . . . . .
H11 H 1.0102 0.7892 0.7313 0.059 Uiso 1 1 calc R U . . .
C14 C 0.4557(3) 0.8261(3) 0.42384(10) 0.0333(5) Uani 1 1 d . . . . .
H14A H 0.4263 0.7904 0.4609 0.040 Uiso 1 1 calc R U . . .
H14B H 0.4677 0.9353 0.4345 0.040 Uiso 1 1 calc R U . . .
C15 C 0.7418(3) 0.8200(3) 0.33312(11) 0.0408(6) Uani 1 1 d . . . . .
H15A H 0.6656 0.7969 0.2980 0.049 Uiso 1 1 calc R U . . .
H15B H 0.7544 0.9291 0.3444 0.049 Uiso 1 1 calc R U . . .
C16 C 0.3267(3) 0.7849(4) 0.37529(14) 0.0619(9) Uani 1 1 d . . . . .
H16A H 0.3539 0.8193 0.3381 0.093 Uiso 1 1 calc R U . . .
H16B H 0.2343 0.8314 0.3901 0.093 Uiso 1 1 calc R U . . .
H16C H 0.3085 0.6772 0.3661 0.093 Uiso 1 1 calc R U . . .
C17 C 0.8903(4) 0.7641(4) 0.31111(16) 0.0678(9) Uani 1 1 d . . . . .
H17A H 0.9679 0.7833 0.3451 0.102 Uiso 1 1 calc R U . . .
H17B H 0.9219 0.8148 0.2787 0.102 Uiso 1 1 calc R U . . .
H17C H 0.8783 0.6574 0.2951 0.102 Uiso 1 1 calc R U . . .
N3 N 0.3228(2) 0.79276(19) 0.04860(8) 0.0284(4) Uani 1 1 d . . . . .
N4 N 0.2517(2) 0.6525(2) 0.14635(8) 0.0328(4) Uani 1 1 d . . . . .
C28 C 0.5395(3) 0.8541(2) -0.00882(10) 0.0305(5) Uani 1 1 d . . . . .
H28 H 0.5680 0.7544 -0.0150 0.037 Uiso 1 1 calc R U . . .
C27 C 0.4120(3) 0.8946(2) 0.02278(9) 0.0263(5) Uani 1 1 d . . . . .
C29 C 0.3740(3) 1.0420(2) 0.03151(10) 0.0305(5) Uani 1 1 d . . . . .
H29 H 0.2874 1.0718 0.0534 0.037 Uiso 1 1 calc R U . . .
C26 C 0.2726(3) 0.6371(2) -0.05392(10) 0.0318(5) Uani 1 1 d . . . . .
C25 C 0.2794(3) 0.6572(2) 0.01427(9) 0.0287(5) Uani 1 1 d . . . . .
C24 C 0.2310(3) 0.5397(2) 0.03881(10) 0.0355(5) Uani 1 1 d . . . . .
H24 H 0.1939 0.4539 0.0104 0.043 Uiso 1 1 calc R U . . .
C30 C 0.2038(3) 0.7414(3) -0.08217(11) 0.0398(6) Uani 1 1 d . . . . .
H30 H 0.1657 0.8265 -0.0579 0.048 Uiso 1 1 calc R U . . .
C21 C 0.2528(3) 0.6371(3) 0.20544(11) 0.0455(6) Uani 1 1 d . . . . .
H21 H 0.2694 0.7235 0.2363 0.055 Uiso 1 1 calc R U . . .
C23 C 0.2041(3) 0.3915(3) 0.11841(12) 0.0434(6) Uani 1 1 d . . . . .
H23 H 0.1853 0.3056 0.0875 0.052 Uiso 1 1 calc R U . . .
C22 C 0.2315(3) 0.5052(3) 0.22316(12) 0.0514(7) Uani 1 1 d . . . . .
H22 H 0.2339 0.4995 0.2652 0.062 Uiso 1 1 calc R U . . .
C35 C 0.4130(3) 0.9770(3) 0.18478(12) 0.0472(7) Uani 1 1 d . . . . .
H35A H 0.4045 1.0800 0.1786 0.057 Uiso 1 1 calc R U . . .
H35B H 0.3856 0.9750 0.2270 0.057 Uiso 1 1 calc R U . . .
C32 C 0.0523(3) 0.9218(3) 0.12946(13) 0.0499(7) Uani 1 1 d . . . . .
H32A H 0.0122 0.9161 0.1696 0.060 Uiso 1 1 calc R U . . .
H32B H 0.0574 1.0273 0.1259 0.060 Uiso 1 1 calc R U . . .
C34 C 0.5766(4) 0.9402(4) 0.18026(16) 0.0729(10) Uani 1 1 d . . . . .
H34A H 0.5887 0.8395 0.1874 0.109 Uiso 1 1 calc R U . . .
H34B H 0.6397 1.0101 0.2110 0.109 Uiso 1 1 calc R U . . .
H34C H 0.6084 0.9467 0.1394 0.109 Uiso 1 1 calc R U . . .
C31 C 0.2439(4) 0.5994(4) -0.17998(12) 0.0623(9) Uani 1 1 d . . . . .
H31 H 0.2331 0.5854 -0.2233 0.075 Uiso 1 1 calc R U . . .
C33 C -0.0594(4) 0.8383(5) 0.07973(18) 0.0859(12) Uani 1 1 d . . . . .
H33A H -0.0213 0.8429 0.0397 0.129 Uiso 1 1 calc R U . . .
H33B H -0.1583 0.8831 0.0831 0.129 Uiso 1 1 calc R U . . .
H33C H -0.0708 0.7348 0.0843 0.129 Uiso 1 1 calc R U . . .
C37 C 0.2293(3) 0.5295(2) 0.10158(10) 0.0320(5) Uani 1 1 d . . . . .
C36 C 0.2063(3) 0.3789(3) 0.17820(13) 0.0497(7) Uani 1 1 d . . . . .
H36 H 0.1906 0.2849 0.1890 0.060 Uiso 1 1 calc R U . . .
C39 C 0.3282(4) 0.5135(3) -0.08949(12) 0.0502(7) Uani 1 1 d . . . . .
H39 H 0.3760 0.4412 -0.0709 0.060 Uiso 1 1 calc R U . . .
C38 C 0.3132(4) 0.4962(4) -0.15277(13) 0.0676(10) Uani 1 1 d . . . . .
H38 H 0.3516 0.4118 -0.1774 0.081 Uiso 1 1 calc R U . . .
C40 C 0.1900(3) 0.7233(3) -0.14484(12) 0.0519(7) Uani 1 1 d . . . . .
H40 H 0.1435 0.7958 -0.1637 0.062 Uiso 1 1 calc R U . . .

loop_
_atom_site_aniso_label
_atom_site_aniso_U_11
_atom_site_aniso_U_22
_atom_site_aniso_U_33
_atom_site_aniso_U_23
_atom_site_aniso_U_13
_atom_site_aniso_U_12
Al1 0.0274(3) 0.0220(3) 0.0207(3) 0.0046(2) -0.0036(3) -0.0010(2)
Al2 0.0429(4) 0.0261(3) 0.0245(3) -0.0012(3) 0.0038(3) -0.0039(3)
N2 0.0225(9) 0.0185(8) 0.0217(8) 0.0051(6) -0.0032(7) -0.0042(7)
N1 0.0243(9) 0.0227(9) 0.0249(9) 0.0009(7) -0.0023(7) -0.0015(7)
C18 0.0226(10) 0.0177(9) 0.0175(9) 0.0036(7) 0.0025(8) -0.0017(8)
C19 0.0239(11) 0.0160(9) 0.0289(11) 0.0045(8) 0.0020(9) 0.0018(8)
C20 0.0176(10) 0.0224(10) 0.0279(11) 0.0059(8) -0.0010(8) 0.0016(8)
C6 0.0270(11) 0.0216(10) 0.0283(11) 0.0088(8) 0.0011(9) -0.0040(8)
C8 0.0220(10) 0.0257(10) 0.0215(10) 0.0072(8) 0.0014(8) -0.0060(8)
C7 0.0189(10) 0.0221(10) 0.0232(10) 0.0057(8) 0.0020(8) 0.0015(8)
C2 0.0390(14) 0.0219(11) 0.0440(14) 0.0059(10) -0.0026(11) -0.0046(10)
C1 0.0196(10) 0.0214(10) 0.0301(11) 0.0028(8) 0.0021(8) -0.0014(8)
C9 0.0363(13) 0.0337(12) 0.0321(12) 0.0120(10) 0.0000(10) 0.0026(10)
C5 0.0408(14) 0.0336(12) 0.0290(12) 0.0008(9) -0.0055(10) -0.0004(10)
C13 0.0328(12) 0.0317(12) 0.0273(11) 0.0047(9) 0.0034(9) 0.0016(10)
C12 0.0537(17) 0.0463(15) 0.0272(12) -0.0021(11) 0.0046(11) -0.0036(12)
C3 0.0455(15) 0.0235(12) 0.0519(16) -0.0054(11) -0.0049(12) -0.0070(10)
C10 0.0467(16) 0.0590(17) 0.0376(14) 0.0236(13) -0.0083(12) 0.0060(13)
C4 0.0503(16) 0.0370(14) 0.0354(13) -0.0089(11) -0.0085(12) -0.0045(12)
C11 0.0553(17) 0.0693(19) 0.0220(12) 0.0109(12) -0.0075(12) -0.0075(14)
C14 0.0317(12) 0.0350(12) 0.0306(12) 0.0004(10) -0.0043(10) 0.0055(10)
C15 0.0540(16) 0.0409(14) 0.0293(12) 0.0124(10) 0.0020(11) -0.0016(12)
C16 0.0403(16) 0.074(2) 0.0578(18) -0.0194(15) -0.0137(14) 0.0155(15)
C17 0.066(2) 0.072(2) 0.070(2) 0.0185(17) 0.0271(18) 0.0014(17)
N3 0.0383(11) 0.0222(9) 0.0234(9) 0.0016(7) 0.0036(8) -0.0034(8)
N4 0.0426(12) 0.0308(10) 0.0244(9) 0.0049(8) 0.0022(8) -0.0047(8)
C28 0.0367(13) 0.0222(11) 0.0320(12) 0.0043(9) 0.0007(10) 0.0025(9)
C27 0.0338(12) 0.0232(10) 0.0207(10) 0.0032(8) -0.0021(9) -0.0020(9)
C29 0.0327(12) 0.0262(11) 0.0322(12) 0.0035(9) 0.0055(10) 0.0026(9)
C26 0.0379(13) 0.0303(12) 0.0251(11) 0.0010(9) 0.0034(10) -0.0076(10)
C25 0.0337(12) 0.0264(11) 0.0238(11) -0.0001(8) 0.0037(9) -0.0024(9)
C24 0.0488(15) 0.0259(11) 0.0283(12) -0.0022(9) 0.0058(10) -0.0092(10)
C30 0.0403(14) 0.0472(15) 0.0290(12) 0.0011(11) -0.0004(11) 0.0014(11)
C21 0.0629(18) 0.0442(15) 0.0276(13) 0.0055(11) 0.0010(12) -0.0089(13)
C23 0.0562(17) 0.0296(13) 0.0441(15) 0.0049(11) 0.0137(13) -0.0048(11)
C22 0.0669(19) 0.0565(18) 0.0339(14) 0.0190(13) 0.0020(13) -0.0061(14)
C35 0.0612(18) 0.0399(14) 0.0341(13) -0.0050(11) 0.0002(12) -0.0129(13)
C32 0.0535(17) 0.0462(16) 0.0501(16) 0.0052(13) 0.0133(14) 0.0080(13)
C34 0.067(2) 0.082(2) 0.065(2) 0.0074(18) -0.0196(18) 0.0008(18)
C31 0.084(2) 0.077(2) 0.0233(13) 0.0041(14) 0.0019(14) 0.0012(18)
C33 0.049(2) 0.103(3) 0.094(3) -0.010(2) -0.0084(19) 0.013(2)
C37 0.0365(13) 0.0275(11) 0.0315(12) 0.0043(9) 0.0059(10) -0.0033(10)
C36 0.0614(18) 0.0402(15) 0.0538(17) 0.0235(13) 0.0118(14) -0.0003(13)
C39 0.081(2) 0.0353(14) 0.0335(14) 0.0025(11) 0.0105(14) 0.0051(14)
C38 0.112(3) 0.0549(19) 0.0326(15) -0.0063(13) 0.0175(17) 0.0124(19)
C40 0.0552(18) 0.0665(19) 0.0339(14) 0.0109(13) -0.0031(13) 0.0051(15)

loop_
_atom_type_symbol
_atom_type_description
_atom_type_scat_dispersion_real
_atom_type_scat_dispersion_imag
_atom_type_scat_source
C C 0.0033 0.0016 'International Tables Vol C Tables 4.2.6.8 and 6.1.1.4'
H H 0.0000 0.0000 'International Tables Vol C Tables 4.2.6.8 and 6.1.1.4'
N N 0.0061 0.0033 'International Tables Vol C Tables 4.2.6.8 and 6.1.1.4'
Al Al 0.0645 0.0514 'International Tables Vol C Tables 4.2.6.8 and 6.1.1.4'

loop_
_geom_angle_atom_site_label_1
_geom_angle_atom_site_label_2
_geom_angle_atom_site_label_3
_geom_angle
_geom_angle_site_symmetry_1
_geom_angle_site_symmetry_3
_geom_angle_publ_flag
N2 Al1 N1 95.01(7) . . ?
N2 Al1 C15 115.62(10) . . ?
N1 Al1 C15 109.85(10) . . ?
N2 Al1 C14 112.25(9) . . ?
N1 Al1 C14 107.02(9) . . ?
C15 Al1 C14 114.89(11) . . ?
N3 Al2 N4 94.85(8) . . ?
N3 Al2 C32 112.25(11) . . ?
N4 Al2 C32 107.89(11) . . ?
N3 Al2 C35 114.09(10) . . ?
N4 Al2 C35 109.79(11) . . ?
C32 Al2 C35 115.75(12) . . ?
C7 N2 C18 120.16(16) . . ?
C7 N2 Al1 121.84(13) . . ?
C18 N2 Al1 117.94(12) . . ?
C5 N1 C1 119.03(18) . . ?
C5 N1 Al1 118.44(15) . . ?
C1 N1 Al1 122.36(13) . . ?
C19 C18 C20 118.36(18) . . ?
C19 C18 N2 122.96(17) . . ?
C20 C18 N2 118.63(17) . . ?
C18 C19 C20 120.28(18) . 2_776 ?
C19 C20 C18 121.36(18) 2_776 . ?
C7 C6 C1 127.85(19) . . ?
C9 C8 C13 118.96(19) . . ?
C9 C8 C7 121.27(19) . . ?
C13 C8 C7 119.76(18) . . ?
N2 C7 C6 122.97(18) . . ?
N2 C7 C8 119.17(17) . . ?
C6 C7 C8 117.80(17) . . ?
C3 C2 C1 121.4(2) . . ?
N1 C1 C2 118.45(19) . . ?
N1 C1 C6 121.12(18) . . ?
C2 C1 C6 120.43(19) . . ?
C10 C9 C8 120.2(2) . . ?
N1 C5 C4 123.9(2) . . ?
C12 C13 C8 120.5(2) . . ?
C11 C12 C13 120.0(2) . . ?
C2 C3 C4 119.3(2) . . ?
C11 C10 C9 120.2(2) . . ?
C5 C4 C3 117.9(2) . . ?
C10 C11 C12 120.2(2) . . ?
C16 C14 Al1 115.96(17) . . ?
C17 C15 Al1 119.41(19) . . ?
C25 N3 C27 119.55(17) . . ?
C25 N3 Al2 121.44(15) . . ?
C27 N3 Al2 118.96(13) . . ?
C21 N4 C37 118.9(2) . . ?
C21 N4 Al2 118.46(16) . . ?
C37 N4 Al2 122.33(15) . . ?
C27 C28 C29 120.5(2) . 2_675 ?
C28 C27 C29 118.4(2) . . ?
C28 C27 N3 122.43(19) . . ?
C29 C27 N3 119.2(2) . . ?
C28 C29 C27 121.1(2) 2_675 . ?
C39 C26 C30 119.3(2) . . ?
C39 C26 C25 121.3(2) . . ?
C30 C26 C25 119.4(2) . . ?
C24 C25 N3 123.33(19) . . ?
C24 C25 C26 117.31(19) . . ?
N3 C25 C26 119.20(19) . . ?
C25 C24 C37 128.2(2) . . ?
C40 C30 C26 121.0(2) . . ?
N4 C21 C22 123.7(2) . . ?
C36 C23 C37 121.2(2) . . ?
C21 C22 C36 118.3(2) . . ?
C34 C35 Al2 118.0(2) . . ?
C33 C32 Al2 115.5(2) . . ?
C38 C31 C40 120.2(3) . . ?
N4 C37 C23 118.8(2) . . ?
N4 C37 C24 121.0(2) . . ?
C23 C37 C24 120.2(2) . . ?
C23 C36 C22 119.2(2) . . ?
C26 C39 C38 119.2(3) . . ?
C31 C38 C39 120.8(3) . . ?
C31 C40 C30 119.5(3) . . ?

loop_
_geom_bond_atom_site_label_1
_geom_bond_atom_site_label_2
_geom_bond_distance
_geom_bond_site_symmetry_2
_geom_bond_publ_flag
Al1 N2 1.8796(17) . ?
Al1 N1 1.9459(18) . ?
Al1 C15 1.963(2) . ?
Al1 C14 1.967(2) . ?
Al2 N3 1.8849(18) . ?
Al2 N4 1.950(2) . ?
Al2 C32 1.967(3) . ?
Al2 C35 1.967(3) . ?
N2 C7 1.366(2) . ?
N2 C18 1.428(2) . ?
N1 C5 1.354(3) . ?
N1 C1 1.360(3) . ?
C18 C19 1.382(3) . ?
C18 C20 1.389(3) . ?
C19 C20 1.382(3) 2_776 ?
C20 C19 1.382(3) 2_776 ?
C6 C7 1.372(3) . ?
C6 C1 1.427(3) . ?
C8 C9 1.386(3) . ?
C8 C13 1.389(3) . ?
C8 C7 1.497(3) . ?
C2 C3 1.359(3) . ?
C2 C1 1.411(3) . ?
C9 C10 1.386(3) . ?
C5 C4 1.361(3) . ?
C13 C12 1.382(3) . ?
C12 C11 1.373(4) . ?
C3 C4 1.387(4) . ?
C10 C11 1.374(4) . ?
C14 C16 1.513(3) . ?
C15 C17 1.499(4) . ?
N3 C25 1.365(3) . ?
N3 C27 1.423(3) . ?
N4 C21 1.353(3) . ?
N4 C37 1.363(3) . ?
C28 C27 1.385(3) . ?
C28 C29 1.386(3) 2_675 ?
C27 C29 1.393(3) . ?
C29 C28 1.386(3) 2_675 ?
C26 C39 1.384(3) . ?
C26 C30 1.387(3) . ?
C26 C25 1.496(3) . ?
C25 C24 1.367(3) . ?
C24 C37 1.423(3) . ?
C30 C40 1.376(3) . ?
C21 C22 1.357(4) . ?
C23 C36 1.361(4) . ?
C23 C37 1.406(3) . ?
C22 C36 1.388(4) . ?
C35 C34 1.498(4) . ?
C32 C33 1.515(4) . ?
C31 C38 1.369(4) . ?
C31 C40 1.375(4) . ?
C39 C38 1.390(4) . ?
